data_4021785
loop_
_publ_author_name
'Agnese Abate'
'Elisabetta Brenna'
'Alessia Costantini'
'Claudio Fuganti'
'Francesco G. Gatti'
'Luciana Malpezzi'
'Stefano Serra'

_publ_section_title
;
 Enzymatic Approach to Enantiomerically Pure 5-Alken-2,4-diols and
 4-Hydroxy-5-alken-2-ones: Application to the Synthesis of
 Chiral Synthons
;
_journal_name_full 'Journal of Organic Chemistry'
_journal_page_first 5228
_journal_page_last 5240
_journal_paper_doi 10.1021/jo060581w
_journal_volume 71
_journal_year 2006
_chemical_formula_moiety C15H20O3
_chemical_formula_sum 'C15 H20 O3'
_chemical_formula_weight 248.31
_chemical_name_systematic
;
 4-hydroxy-3-methyl-6-phenyl-5-en-2-yl acetate
;
_space_group_IT_number 5
_symmetry_cell_setting monoclinic
_symmetry_space_group_name_Hall 'C 2y'
_symmetry_space_group_name_H-M 'C 1 2 1'
_atom_sites_solution_hydrogens geom
_atom_sites_solution_primary direct
_atom_sites_solution_secondary difmap
_audit_creation_method SHELXL-97
_audit_update_record
;
2006-03-16  Received for J. Org. Chem. manuscript jo060581w
            Minor syntax errors corrected (JOC/pH)
;
_cell_angle_alpha 90.000(5)
_cell_angle_beta 102.653(5)
_cell_angle_gamma 90.000(5)
_cell_formula_units_Z 4
_cell_length_a 31.540(5)
_cell_length_b 5.608(5)
_cell_length_c 8.403(5)
_cell_measurement_reflns_used 80
_cell_measurement_temperature 293(2)
_cell_measurement_theta_max 29.5
_cell_measurement_theta_min 8.00
_cell_volume 1450.2(16)
_computing_cell_refinement 'XSCANS (Siemens, 1996)'
_computing_data_collection 'XSCANS (Siemens, 1996)'
_computing_data_reduction 'XSCANS (Siemens, 1996)'
_computing_molecular_graphics 'SHELXTL/NT (Sheldrick, 1999)'
_computing_publication_material 'SHELXL-97 (Sheldrick, 1997)'
_computing_structure_refinement 'SHELXL-97 (Sheldrick, 1997)'
_computing_structure_solution 'SIR97 (Altomare et al., 1999)'
_diffrn_ambient_temperature 293(2)
_diffrn_measured_fraction_theta_full 0.998
_diffrn_measured_fraction_theta_max 0.998
_diffrn_measurement_device_type 'Siemens P4'
_diffrn_measurement_method |q/2\q
_diffrn_radiation_monochromator graphite
_diffrn_radiation_source 'fine-focus sealed tube'
_diffrn_radiation_type CuK\a
_diffrn_radiation_wavelength 1.54179
_diffrn_reflns_av_R_equivalents 0.0702
_diffrn_reflns_av_sigmaI/netI 0.0717
_diffrn_reflns_limit_h_max 36
_diffrn_reflns_limit_h_min -36
_diffrn_reflns_limit_k_max 6
_diffrn_reflns_limit_k_min -6
_diffrn_reflns_limit_l_max 9
_diffrn_reflns_limit_l_min -9
_diffrn_reflns_number 4542
_diffrn_reflns_theta_full 64.99
_diffrn_reflns_theta_max 64.99
_diffrn_reflns_theta_min 2.87
_diffrn_standards_decay_% <3%
_diffrn_standards_interval_count 250
_diffrn_standards_number 3
_exptl_absorpt_coefficient_mu 0.627
_exptl_absorpt_correction_type 'not applied'
_exptl_crystal_colour colourless
_exptl_crystal_density_diffrn 1.137
_exptl_crystal_density_method 'not measured'
_exptl_crystal_description plate
_exptl_crystal_F_000 536
_exptl_crystal_size_max 0.5
_exptl_crystal_size_mid 0.3
_exptl_crystal_size_min 0.1
_refine_diff_density_max 0.195
_refine_diff_density_min -0.151
_refine_diff_density_rms 0.039
_refine_ls_abs_structure_details 'Flack H D (1983), Acta Cryst. A39, 876-881'
_refine_ls_abs_structure_Flack 0.3(4)
_refine_ls_extinction_coef 0.0080(12)
_refine_ls_extinction_expression Fc^*^=kFc[1+0.001xFc^2^\l^3^/sin(2\q)]^-1/4^
_refine_ls_extinction_method SHELXL
_refine_ls_goodness_of_fit_ref 1.125
_refine_ls_hydrogen_treatment mixed
_refine_ls_matrix_type full
_refine_ls_number_parameters 220
_refine_ls_number_reflns 2413
_refine_ls_number_restraints 1
_refine_ls_restrained_S_all 1.125
_refine_ls_R_factor_all 0.0667
_refine_ls_R_factor_gt 0.0609
_refine_ls_shift/su_max 0.032
_refine_ls_shift/su_mean 0.003
_refine_ls_structure_factor_coef Fsqd
_refine_ls_weighting_details 'calc w=1/[\s^2^(Fo^2^)+(0.1080P)^2^+0.1605P] where P=(Fo^2^+2Fc^2^)/3'
_refine_ls_weighting_scheme calc
_refine_ls_wR_factor_gt 0.1728
_refine_ls_wR_factor_ref 0.1854
_reflns_number_gt 2174
_reflns_number_total 2413
_reflns_threshold_expression >2sigma(I)
_cod_data_source_file jo060581wsi20060316_024943.cif
_cod_original_sg_symbol_H-M 'C 2'
_cod_database_code 4021785

loop_
_symmetry_equiv_pos_as_xyz
'x, y, z'
'-x, y, -z'
'x+1/2, y+1/2, z'
'-x+1/2, y+1/2, -z'

loop_
_atom_site_label
_atom_site_type_symbol
_atom_site_fract_x
_atom_site_fract_y
_atom_site_fract_z
_atom_site_U_iso_or_equiv
_atom_site_adp_type
_atom_site_occupancy
_atom_site_symmetry_multiplicity
_atom_site_calc_flag
_atom_site_refinement_flags
O1 O 0.95000(6) 0.6669(4) 0.1750(3) 0.0739(6) Uani 1 1 d .
O2 O 0.91790(8) 0.3211(5) 0.4770(3) 0.0799(7) Uani 1 1 d .
H2O H 0.9353(15) 0.403(10) 0.536(6) 0.097(15) Uiso 1 1 d .
O3 O 1.00999(8) 0.4689(5) 0.2751(5) 0.1111(11) Uani 1 1 d .
C1 C 0.91482(15) 0.3731(11) -0.0188(5) 0.1033(15) Uani 1 1 d .
H1A H 0.8992 0.4973 -0.0856 0.085(12) Uiso 1 1 calc R
H1B H 0.8978 0.2298 -0.0328 0.18(3) Uiso 1 1 calc R
H1C H 0.9419 0.3444 -0.0502 0.114(15) Uiso 1 1 calc R
C2 C 0.92373(9) 0.4489(6) 0.1591(4) 0.0692(8) Uani 1 1 d .
H2 H 0.9414(9) 0.323(6) 0.233(3) 0.056(7) Uiso 1 1 d .
C3 C 0.88374(9) 0.5026(6) 0.2244(4) 0.0627(7) Uani 1 1 d .
H3 H 0.8666(11) 0.375(7) 0.205(4) 0.066(9) Uiso 1 1 d .
C4 C 0.89585(9) 0.5348(5) 0.4093(4) 0.0627(7) Uani 1 1 d .
H4 H 0.9131(8) 0.662(6) 0.430(3) 0.043(6) Uiso 1 1 d .
C5 C 0.85758(10) 0.5738(6) 0.4841(4) 0.0658(7) Uani 1 1 d .
H5 H 0.8410(11) 0.442(8) 0.472(4) 0.070(9) Uiso 1 1 d .
C6 C 0.85035(9) 0.7715(6) 0.5592(4) 0.0678(7) Uani 1 1 d .
H6 H 0.8716(12) 0.902(8) 0.562(5) 0.076(10) Uiso 1 1 d .
C7 C 0.81484(9) 0.8137(5) 0.6428(3) 0.0645(7) Uani 1 1 d .
C8 C 0.78054(10) 0.6532(7) 0.6386(4) 0.0747(8) Uani 1 1 d .
H8 H 0.7835(12) 0.501(9) 0.573(5) 0.081(10) Uiso 1 1 d .
C9 C 0.74913(13) 0.6974(9) 0.7244(5) 0.0902(11) Uani 1 1 d .
H9 H 0.7263(18) 0.557(12) 0.731(7) 0.129(18) Uiso 1 1 d .
C10 C 0.75083(17) 0.9063(9) 0.8159(5) 0.0973(14) Uani 1 1 d .
H10 H 0.7285(14) 0.940(9) 0.864(5) 0.088(12) Uiso 1 1 d .
C11 C 0.78339(19) 1.0685(10) 0.8177(5) 0.0998(14) Uani 1 1 d .
H11 H 0.781(2) 1.201(15) 0.868(8) 0.15(2) Uiso 1 1 d .
C12 C 0.81484(13) 1.0235(7) 0.7315(4) 0.0814(10) Uani 1 1 d .
H12 H 0.8413(13) 1.138(9) 0.730(5) 0.089(11) Uiso 1 1 d .
C13 C 0.85808(11) 0.7178(8) 0.1431(5) 0.0877(12) Uani 1 1 d .
H13A H 0.8327 0.7395 0.1869 0.093(12) Uiso 1 1 calc R
H13B H 0.8495 0.6912 0.0276 0.14(2) Uiso 1 1 calc R
H13C H 0.8759 0.8579 0.1637 0.109(15) Uiso 1 1 calc R
C14 C 0.99193(9) 0.6527(6) 0.2380(4) 0.0670(7) Uani 1 1 d .
C15 C 1.01364(14) 0.8859(8) 0.2507(7) 0.1007(14) Uani 1 1 d .
H15A H 1.0154 0.9504 0.3578 0.13(2) Uiso 1 1 calc R
H15B H 0.9973 0.9925 0.1707 0.17(3) Uiso 1 1 calc R
H15C H 1.0424 0.8673 0.2320 0.21(4) Uiso 1 1 calc R

loop_
_atom_site_aniso_label
_atom_site_aniso_U_11
_atom_site_aniso_U_22
_atom_site_aniso_U_33
_atom_site_aniso_U_23
_atom_site_aniso_U_13
_atom_site_aniso_U_12
O1 0.0550(10) 0.0607(11) 0.1029(16) 0.0103(11) 0.0103(9) -0.0021(9)
O2 0.0730(13) 0.0718(16) 0.0869(15) 0.0148(13) 0.0000(12) 0.0098(12)
O3 0.0672(14) 0.0760(19) 0.172(3) 0.0052(18) -0.0117(16) -0.0007(12)
C1 0.096(3) 0.127(4) 0.091(3) -0.023(3) 0.028(2) -0.023(3)
C2 0.0589(15) 0.0637(18) 0.0836(19) -0.0003(15) 0.0127(13) -0.0074(13)
C3 0.0508(12) 0.0610(17) 0.0716(16) 0.0100(13) 0.0033(11) -0.0055(13)
C4 0.0554(13) 0.0521(16) 0.0767(17) 0.0059(13) 0.0060(12) -0.0007(12)
C5 0.0645(16) 0.0579(17) 0.0725(17) 0.0045(13) 0.0096(12) -0.0057(13)
C6 0.0627(15) 0.0614(18) 0.0743(16) 0.0048(14) 0.0043(13) -0.0026(13)
C7 0.0683(15) 0.0609(17) 0.0604(14) 0.0061(12) 0.0054(11) 0.0104(14)
C8 0.0757(18) 0.0662(18) 0.083(2) 0.0059(16) 0.0199(15) 0.0066(16)
C9 0.082(2) 0.095(3) 0.096(2) 0.026(2) 0.0265(19) 0.015(2)
C10 0.116(3) 0.104(3) 0.077(2) 0.025(2) 0.033(2) 0.045(3)
C11 0.143(4) 0.082(3) 0.073(2) 0.003(2) 0.020(2) 0.037(3)
C12 0.099(2) 0.068(2) 0.0705(17) -0.0023(16) 0.0023(17) 0.0120(19)
C13 0.0664(16) 0.098(3) 0.094(2) 0.034(2) 0.0090(16) 0.0154(19)
C14 0.0536(14) 0.0642(18) 0.0813(19) 0.0009(14) 0.0104(12) -0.0020(13)
C15 0.077(2) 0.074(3) 0.145(4) -0.001(2) 0.011(2) -0.0184(19)

loop_
_atom_type_symbol
_atom_type_description
_atom_type_scat_dispersion_real
_atom_type_scat_dispersion_imag
_atom_type_scat_source
C C 0.0181 0.0091 'International Tables Vol C Tables 4.2.6.8 and 6.1.1.4'
H H 0.0000 0.0000 'International Tables Vol C Tables 4.2.6.8 and 6.1.1.4'
O O 0.0492 0.0322 'International Tables Vol C Tables 4.2.6.8 and 6.1.1.4'

loop_
_geom_angle_atom_site_label_1
_geom_angle_atom_site_label_2
_geom_angle_atom_site_label_3
_geom_angle
C14 O1 C2 119.0(3)
O1 C2 C3 107.5(3)
O1 C2 C1 107.6(3)
C3 C2 C1 115.1(3)
C2 C3 C4 110.5(2)
C2 C3 C13 113.4(3)
C4 C3 C13 110.6(3)
O2 C4 C5 108.7(2)
O2 C4 C3 107.2(3)
C5 C4 C3 113.6(2)
C6 C5 C4 124.3(3)
C5 C6 C7 126.5(3)
C12 C7 C8 117.7(3)
C12 C7 C6 118.8(3)
C8 C7 C6 123.4(3)
C9 C8 C7 120.9(4)
C8 C9 C10 119.8(5)
C11 C10 C9 120.1(4)
C10 C11 C12 119.9(5)
C11 C12 C7 121.4(4)
O3 C14 O1 122.8(3)
O3 C14 C15 124.4(3)
O1 C14 C15 112.7(3)

loop_
_geom_bond_atom_site_label_1
_geom_bond_atom_site_label_2
_geom_bond_distance
O1 C14 1.315(3)
O1 C2 1.467(4)
O2 C4 1.439(4)
O3 C14 1.186(4)
C1 C2 1.519(5)
C2 C3 1.512(4)
C3 C4 1.527(4)
C3 C13 1.528(5)
C4 C5 1.494(4)
C5 C6 1.320(5)
C6 C7 1.466(4)
C7 C12 1.393(5)
C7 C8 1.402(5)
C8 C9 1.370(5)
C9 C10 1.396(7)
C10 C11 1.370(8)
C11 C12 1.373(6)
C14 C15 1.470(5)

loop_
_geom_hbond_atom_site_label_D
_geom_hbond_atom_site_label_H
_geom_hbond_atom_site_label_A
_geom_hbond_distance_DH
_geom_hbond_distance_HA
_geom_hbond_distance_DA
_geom_hbond_angle_DHA
_geom_hbond_site_symmetry_A
O2 H2O O3 0.80(5) 2.10(5) 2.850(4) 155(5) 2_756

loop_
_geom_torsion_atom_site_label_1
_geom_torsion_atom_site_label_2
_geom_torsion_atom_site_label_3
_geom_torsion_atom_site_label_4
_geom_torsion
C14 O1 C2 C3 132.7(3)
C14 O1 C2 C1 -102.9(4)
O1 C2 C3 C4 -69.9(3)
C1 C2 C3 C4 170.3(3)
O1 C2 C3 C13 54.9(4)
C1 C2 C3 C13 -64.9(4)
C2 C3 C4 O2 -56.4(3)
C13 C3 C4 O2 177.2(3)
C2 C3 C4 C5 -176.5(3)
C13 C3 C4 C5 57.1(3)
O2 C4 C5 C6 125.0(3)
C3 C4 C5 C6 -115.8(4)
C4 C5 C6 C7 -176.1(3)
C5 C6 C7 C12 172.8(3)
C5 C6 C7 C8 -7.1(5)
C12 C7 C8 C9 -2.6(5)
C6 C7 C8 C9 177.3(3)
C7 C8 C9 C10 0.8(5)
C8 C9 C10 C11 1.1(6)
C9 C10 C11 C12 -1.1(6)
C10 C11 C12 C7 -0.8(6)
C8 C7 C12 C11 2.6(5)
C6 C7 C12 C11 -177.4(3)
C2 O1 C14 O3 4.0(5)
C2 O1 C14 C15 -178.2(3)

loop_
_cod_related_entry_id
_cod_related_entry_database
_cod_related_entry_code
1 ChemSpider 9833579
